data_7133632
loop_
_publ_author_name
'Dash, Om Prakash'
'Garg, Divya'
'Volla, Chandra M. R.'

_publ_section_title
;
 Rh(III)-catalyzed aldehydic and aryl C-H alkylation with cyclopropanols
 <i>via</i> C-H/C-C bond activation.
;
_journal_issue 76
_journal_name_full 'Chemical communications (Cambridge, England)'
_journal_page_first 10576
_journal_page_last 10579
_journal_paper_doi 10.1039/d4cc03797a
_journal_volume 60
_journal_year 2024
_chemical_formula_moiety 'C20 H18 N2 O'
_chemical_formula_sum 'C20 H18 N2 O'
_chemical_formula_weight 302.36
_space_group_crystal_system monoclinic
_space_group_IT_number 14
_space_group_name_Hall '-P 2yn'
_space_group_name_H-M_alt 'P 1 21/n 1'
_atom_sites_solution_hydrogens geom
_atom_sites_solution_primary dual
_audit_creation_date 2024-07-18
_audit_creation_method
;
Olex2 1.5-ac6-016
(compiled 2024.01.13 svn.r2f8d729c for Rigaku Oxford Diffraction, GUI svn.r6897)
;
_audit_update_record
;
2024-07-22 deposited with the CCDC.	2024-08-29 downloaded from the CCDC.
;
_cell_angle_alpha 90
_cell_angle_beta 104.751(10)
_cell_angle_gamma 90
_cell_formula_units_Z 4
_cell_length_a 8.3251(7)
_cell_length_b 19.6723(16)
_cell_length_c 10.6280(11)
_cell_measurement_reflns_used 3699
_cell_measurement_temperature 150.00(10)
_cell_measurement_theta_max 21.1960
_cell_measurement_theta_min 2.0630
_cell_volume 1683.2(3)
_computing_cell_refinement 'CrysAlisPro 1.171.43.105a (Rigaku OD, 2024)'
_computing_data_collection 'PROGRAM:BIS V6.2.16/2021-10-22 && APEX4 2021.4-0                                '
_computing_data_reduction 'CrysAlisPro 1.171.43.105a (Rigaku OD, 2024)'
_computing_molecular_graphics 'Olex2 1.5-ac6-016 (Dolomanov et al., 2009)'
_computing_publication_material 'Olex2 1.5-ac6-016 (Dolomanov et al., 2009)'
_computing_structure_refinement 'SHELXL 2018/3 (Sheldrick, 2015)'
_computing_structure_solution 'SHELXT 2018/2 (Sheldrick, 2018)'
_diffrn_ambient_environment N~2~
_diffrn_ambient_temperature 150.00(10)
_diffrn_detector 'CCD plate'
_diffrn_measured_fraction_theta_full 1.000
_diffrn_measured_fraction_theta_max 1.000
_diffrn_measurement_details
;
List of Runs (angles in degrees, time in seconds):

  # Type    Start    End  Width  t~exp~   \w     \q     \k     \f   Frames
#--------------------------------------------------------------------------
  1  \w    -68.96   0.04   1.00    5.00    --  -19.47  94.56 -34.84   69
  2  \w    -65.46  -0.46   1.00    5.00    --  -15.96  94.56 145.16   65
  3  \w   -108.63  15.37   1.00    5.00    --  -12.98 -59.25 173.08  124
  4  \w   -108.63  15.37   1.00    5.00    --  -12.98 -59.25 -33.92  124
  5  \w    -65.46  -0.46   1.00    5.00    --  -15.96  94.56   1.16   65
  6  \f   -339.92  20.08   1.00    5.00  16.12 -12.98 -59.25    --   360
  7  \w    -65.46  -0.46   1.00    5.00    --  -15.96  94.56  73.16   65
  8  \f    -10.27 349.73   1.00    5.00  77.88 -12.98  31.50    --   360
;
_diffrn_measurement_device 'abstract diffractometer'
_diffrn_measurement_device_type 'Saxi-CrysAlisPro-abstract goniometer imported SAXI images'
_diffrn_measurement_method '\w and \f scans'
_diffrn_orient_matrix_type 'CrysAlisPro convention (1999,Acta A55,543-557)'
_diffrn_orient_matrix_UB_11 -0.0048908000
_diffrn_orient_matrix_UB_12 -0.0033161000
_diffrn_orient_matrix_UB_13 -0.0672297000
_diffrn_orient_matrix_UB_21 -0.0133344000
_diffrn_orient_matrix_UB_22 0.0355285000
_diffrn_orient_matrix_UB_23 -0.0080601000
_diffrn_orient_matrix_UB_31 0.0870598000
_diffrn_orient_matrix_UB_32 0.0052661000
_diffrn_orient_matrix_UB_33 0.0127723000
_diffrn_radiation_monochromator graphite
_diffrn_radiation_probe x-ray
_diffrn_radiation_type 'Mo K\a'
_diffrn_radiation_wavelength 0.71073
_diffrn_reflns_av_R_equivalents 0.1552
_diffrn_reflns_av_unetI/netI 0.0527
_diffrn_reflns_Laue_measured_fraction_full 1.000
_diffrn_reflns_Laue_measured_fraction_max 1.000
_diffrn_reflns_limit_h_max 9
_diffrn_reflns_limit_h_min -9
_diffrn_reflns_limit_k_max 23
_diffrn_reflns_limit_k_min -23
_diffrn_reflns_limit_l_max 12
_diffrn_reflns_limit_l_min -12
_diffrn_reflns_number 49288
_diffrn_reflns_point_group_measured_fraction_full 1.000
_diffrn_reflns_point_group_measured_fraction_max 1.000
_diffrn_reflns_theta_full 24.996
_diffrn_reflns_theta_max 24.996
_diffrn_reflns_theta_min 2.070
_diffrn_source 'fine-focus sealed X-ray tube'
_diffrn_source_type 'Enhance (Mo) X-ray Source'
_exptl_absorpt_coefficient_mu 0.074
_exptl_absorpt_correction_T_max 1.00000
_exptl_absorpt_correction_T_min 0.67118
_exptl_absorpt_correction_type multi-scan
_exptl_absorpt_process_details
;
CrysAlisPro 1.171.43.105a (Rigaku Oxford Diffraction, 2024)
Empirical absorption correction using spherical harmonics,
implemented in SCALE3 ABSPACK scaling algorithm.
;
_exptl_crystal_colour colourless
_exptl_crystal_colour_primary colourless
_exptl_crystal_density_diffrn 1.193
_exptl_crystal_description block
_exptl_crystal_F_000 640
_exptl_crystal_size_max 0.078
_exptl_crystal_size_mid 0.067
_exptl_crystal_size_min 0.054
_refine_diff_density_max 0.217
_refine_diff_density_min -0.340
_refine_diff_density_rms 0.056
_refine_ls_extinction_method none
_refine_ls_goodness_of_fit_ref 1.054
_refine_ls_hydrogen_treatment constr
_refine_ls_matrix_type full
_refine_ls_number_parameters 208
_refine_ls_number_reflns 2959
_refine_ls_number_restraints 0
_refine_ls_restrained_S_all 1.054
_refine_ls_R_factor_all 0.1037
_refine_ls_R_factor_gt 0.0689
_refine_ls_shift/su_max 0.000
_refine_ls_shift/su_mean 0.000
_refine_ls_structure_factor_coef Fsqd
_refine_ls_weighting_details 'w=1/[\s^2^(Fo^2^)+(0.1177P)^2^+0.2161P] where P=(Fo^2^+2Fc^2^)/3'
_refine_ls_weighting_scheme calc
_refine_ls_wR_factor_gt 0.1823
_refine_ls_wR_factor_ref 0.2143
_reflns_Friedel_coverage 0.000
_reflns_number_gt 1967
_reflns_number_total 2959
_reflns_threshold_expression 'I > 2\s(I)'
_cod_data_source_file d4cc03797a2.cif
_cod_data_source_block cmrv_dg_306_autored
_cod_depositor_comments 'Adding full bibliography for 7133632--7133634.cif.'
_cod_database_code 7133632
_shelx_shelxl_version_number 2018/3
_shelx_space_group_comment
;
The symmetry employed for this shelxl refinement is uniquely defined
by the following loop, which should always be used as a source of
symmetry information in preference to the above space-group names.
They are only intended as comments.
;
_shelx_estimated_absorpt_t_max 0.996
_shelx_estimated_absorpt_t_min 0.994
_olex2_refinement_description
;
1. Fixed Uiso
 At 1.2 times of:
  All C(H) groups, All C(H,H) groups, All N(H) groups
2.a Secondary CH2 refined with riding coordinates:
 C009(H00A,H00B), C00C(H00D,H00E)
2.b Aromatic/amide H refined with riding coordinates:
 N001(H001), C007(H007), C00B(H00C), C00D(H00F), C00E(H00G), C00F(H00H),
 C00G(H00I), C00H(H00J), C00I(H00K), C00J(H00L), C00K(H00M), C00L(H00N),
 C00M(H00O), C00N(H00P)
;
_olex2_submission_special_instructions 'No special instructions were received'
_oxdiff_exptl_absorpt_empirical_details
;
Empirical correction (ABSPACK) includes:
- Absorption correction using spherical harmonics
- Frame scaling
;
_oxdiff_exptl_absorpt_empirical_full_max 1.725
_oxdiff_exptl_absorpt_empirical_full_min 0.700

loop_
_space_group_symop_operation_xyz
'x, y, z'
'-x+1/2, y+1/2, -z+1/2'
'-x, -y, -z'
'x-1/2, -y-1/2, z-1/2'

loop_
_atom_site_label
_atom_site_type_symbol
_atom_site_fract_x
_atom_site_fract_y
_atom_site_fract_z
_atom_site_U_iso_or_equiv
_atom_site_adp_type
_atom_site_occupancy
_atom_site_site_symmetry_order
_atom_site_calc_flag
_atom_site_refinement_flags_posn
_atom_site_refinement_flags_adp
_atom_site_refinement_flags_occupancy
_atom_site_disorder_assembly
_atom_site_disorder_group
N001 N 0.4375(3) 0.59707(11) 0.9604(2) 0.0413(6) Uani 1 1 d . . . . .
H001 H 0.381359 0.558752 0.953231 0.050 Uiso 1 1 calc R U . . .
O002 O 0.2525(3) 0.67101(12) 0.4932(2) 0.0648(7) Uani 1 1 d . . . . .
N003 N 0.6485(3) 0.53317(11) 0.9141(2) 0.0418(6) Uani 1 1 d . . . . .
C004 C 0.5949(3) 0.59593(13) 0.9363(2) 0.0386(6) Uani 1 1 d . . . . .
C005 C 0.2987(3) 0.70897(14) 0.9035(3) 0.0421(7) Uani 1 1 d . . . . .
C006 C 0.3621(3) 0.65767(13) 0.9962(3) 0.0408(7) Uani 1 1 d . . . . .
C007 C 0.6922(3) 0.65511(14) 0.9387(3) 0.0447(7) Uani 1 1 d . . . . .
H007 H 0.651044 0.698596 0.953754 0.054 Uiso 1 1 calc R U . . .
C008 C 0.1480(3) 0.64721(14) 0.5442(3) 0.0450(7) Uani 1 1 d . . . . .
C009 C 0.3023(3) 0.70272(14) 0.7618(3) 0.0452(7) Uani 1 1 d . . . . .
H00A H 0.408995 0.682297 0.756387 0.054 Uiso 1 1 calc R U . . .
H00B H 0.293756 0.748458 0.721805 0.054 Uiso 1 1 calc R U . . .
C00A C 0.0027(3) 0.60552(14) 0.4641(3) 0.0463(7) Uani 1 1 d . . . . .
C00B C 0.8027(3) 0.52826(15) 0.8924(3) 0.0481(7) Uani 1 1 d . . . . .
H00C H 0.840868 0.484652 0.874703 0.058 Uiso 1 1 calc R U . . .
C00C C 0.1571(3) 0.65802(14) 0.6869(3) 0.0452(7) Uani 1 1 d . . . . .
H00D H 0.165811 0.613044 0.729900 0.054 Uiso 1 1 calc R U . . .
H00E H 0.051731 0.679036 0.694009 0.054 Uiso 1 1 calc R U . . .
C00D C 0.2195(3) 0.76510(14) 0.9452(3) 0.0479(7) Uani 1 1 d . . . . .
H00F H 0.178375 0.800783 0.885490 0.057 Uiso 1 1 calc R U . . .
C00E C -0.1137(3) 0.57477(14) 0.5196(3) 0.0503(8) Uani 1 1 d . . . . .
H00G H -0.101181 0.578265 0.610741 0.060 Uiso 1 1 calc R U . . .
C00F C 0.3431(3) 0.66256(15) 1.1242(3) 0.0488(8) Uani 1 1 d . . . . .
H00H H 0.386538 0.627849 1.185566 0.059 Uiso 1 1 calc R U . . .
C00G C 0.9064(3) 0.58354(16) 0.8947(3) 0.0518(8) Uani 1 1 d . . . . .
H00I H 1.013720 0.577784 0.880473 0.062 Uiso 1 1 calc R U . . .
C00H C 0.8500(3) 0.64768(15) 0.9184(3) 0.0498(8) Uani 1 1 d . . . . .
H00J H 0.919084 0.686343 0.920617 0.060 Uiso 1 1 calc R U . . .
C00I C -0.0142(4) 0.59885(15) 0.3294(3) 0.0546(8) Uani 1 1 d . . . . .
H00K H 0.065286 0.618927 0.290672 0.065 Uiso 1 1 calc R U . . .
C00J C 0.1997(3) 0.76971(15) 1.0719(3) 0.0536(8) Uani 1 1 d . . . . .
H00L H 0.144882 0.807821 1.096820 0.064 Uiso 1 1 calc R U . . .
C00K C 0.2607(4) 0.71827(16) 1.1612(3) 0.0563(9) Uani 1 1 d . . . . .
H00M H 0.246588 0.720912 1.247013 0.068 Uiso 1 1 calc R U . . .
C00L C -0.2496(4) 0.53858(15) 0.4425(3) 0.0579(8) Uani 1 1 d . . . . .
H00N H -0.328853 0.517875 0.480681 0.070 Uiso 1 1 calc R U . . .
C00M C -0.2655(4) 0.53374(16) 0.3077(3) 0.0605(9) Uani 1 1 d . . . . .
H00O H -0.357581 0.510398 0.253843 0.073 Uiso 1 1 calc R U . . .
C00N C -0.1476(4) 0.56280(17) 0.2532(3) 0.0620(9) Uani 1 1 d . . . . .
H00P H -0.157970 0.558068 0.162500 0.074 Uiso 1 1 calc R U . . .

loop_
_atom_site_aniso_label
_atom_site_aniso_U_11
_atom_site_aniso_U_22
_atom_site_aniso_U_33
_atom_site_aniso_U_23
_atom_site_aniso_U_13
_atom_site_aniso_U_12
N001 0.0375(12) 0.0394(13) 0.0474(14) -0.0021(10) 0.0118(10) -0.0080(9)
O002 0.0709(14) 0.0768(16) 0.0501(14) -0.0002(11) 0.0217(11) -0.0179(12)
N003 0.0397(12) 0.0467(14) 0.0382(13) 0.0002(11) 0.0083(10) -0.0044(10)
C004 0.0387(14) 0.0423(16) 0.0318(15) 0.0031(12) 0.0035(11) -0.0038(11)
C005 0.0363(14) 0.0418(16) 0.0466(18) -0.0031(13) 0.0074(12) -0.0094(11)
C006 0.0397(14) 0.0394(15) 0.0427(17) -0.0064(13) 0.0093(12) -0.0093(11)
C007 0.0427(15) 0.0451(17) 0.0433(17) 0.0045(13) 0.0054(12) -0.0064(12)
C008 0.0486(16) 0.0421(16) 0.0439(18) 0.0015(13) 0.0113(13) 0.0030(12)
C009 0.0442(15) 0.0461(17) 0.0438(18) 0.0037(13) 0.0083(12) -0.0031(12)
C00A 0.0492(16) 0.0431(17) 0.0431(18) 0.0014(13) 0.0055(13) 0.0063(13)
C00B 0.0457(16) 0.0554(19) 0.0427(17) 0.0038(14) 0.0105(13) 0.0015(13)
C00C 0.0472(15) 0.0468(16) 0.0401(17) -0.0005(13) 0.0084(12) -0.0008(13)
C00D 0.0403(14) 0.0424(17) 0.059(2) -0.0040(14) 0.0086(13) -0.0066(12)
C00E 0.0527(17) 0.0493(18) 0.0445(18) -0.0001(14) 0.0043(13) 0.0035(13)
C00F 0.0490(17) 0.0478(17) 0.0475(19) -0.0054(14) 0.0085(13) -0.0100(13)
C00G 0.0382(15) 0.067(2) 0.0498(19) 0.0113(15) 0.0096(13) -0.0037(14)
C00H 0.0425(16) 0.0538(19) 0.0494(19) 0.0085(15) 0.0049(13) -0.0130(13)
C00I 0.0626(19) 0.0535(19) 0.0443(19) -0.0001(15) 0.0076(15) 0.0080(14)
C00J 0.0504(17) 0.0501(18) 0.063(2) -0.0141(16) 0.0196(15) -0.0079(13)
C00K 0.0607(19) 0.060(2) 0.052(2) -0.0116(16) 0.0217(15) -0.0153(15)
C00L 0.0522(18) 0.0519(19) 0.064(2) -0.0031(16) 0.0048(15) -0.0007(14)
C00M 0.0555(19) 0.056(2) 0.057(2) -0.0109(16) -0.0105(15) 0.0034(14)
C00N 0.068(2) 0.066(2) 0.0440(19) -0.0042(16) -0.0003(16) 0.0041(17)

loop_
_atom_type_symbol
_atom_type_description
_atom_type_scat_dispersion_real
_atom_type_scat_dispersion_imag
_atom_type_scat_source
C C 0.0033 0.0016 'International Tables Vol C Tables 4.2.6.8 and 6.1.1.4'
H H 0.0000 0.0000 'International Tables Vol C Tables 4.2.6.8 and 6.1.1.4'
N N 0.0061 0.0033 'International Tables Vol C Tables 4.2.6.8 and 6.1.1.4'
O O 0.0106 0.0060 'International Tables Vol C Tables 4.2.6.8 and 6.1.1.4'

loop_
_geom_angle_atom_site_label_1
_geom_angle_atom_site_label_2
_geom_angle_atom_site_label_3
_geom_angle
_geom_angle_site_symmetry_1
_geom_angle_site_symmetry_3
_geom_angle_publ_flag
C004 N001 H001 118.2 . . ?
C004 N001 C006 123.6(2) . . ?
C006 N001 H001 118.2 . . ?
C004 N003 C00B 117.4(2) . . ?
N001 C004 C007 122.9(2) . . ?
N003 C004 N001 114.4(2) . . ?
N003 C004 C007 122.8(2) . . ?
C006 C005 C009 122.3(2) . . ?
C00D C005 C006 117.3(3) . . ?
C00D C005 C009 120.2(2) . . ?
C005 C006 N001 121.0(2) . . ?
C00F C006 N001 118.3(2) . . ?
C00F C006 C005 120.6(3) . . ?
C004 C007 H007 121.0 . . ?
C00H C007 C004 118.0(3) . . ?
C00H C007 H007 121.0 . . ?
O002 C008 C00A 120.5(3) . . ?
O002 C008 C00C 121.9(3) . . ?
C00C C008 C00A 117.7(2) . . ?
C005 C009 H00A 109.6 . . ?
C005 C009 H00B 109.6 . . ?
C005 C009 C00C 110.3(2) . . ?
H00A C009 H00B 108.1 . . ?
C00C C009 H00A 109.6 . . ?
C00C C009 H00B 109.6 . . ?
C00E C00A C008 122.2(3) . . ?
C00E C00A C00I 119.3(3) . . ?
C00I C00A C008 118.5(3) . . ?
N003 C00B H00C 118.3 . . ?
N003 C00B C00G 123.4(3) . . ?
C00G C00B H00C 118.3 . . ?
C008 C00C C009 115.5(2) . . ?
C008 C00C H00D 108.4 . . ?
C008 C00C H00E 108.4 . . ?
C009 C00C H00D 108.4 . . ?
C009 C00C H00E 108.4 . . ?
H00D C00C H00E 107.5 . . ?
C005 C00D H00F 119.0 . . ?
C00J C00D C005 122.0(3) . . ?
C00J C00D H00F 119.0 . . ?
C00A C00E H00G 119.5 . . ?
C00A C00E C00L 121.0(3) . . ?
C00L C00E H00G 119.5 . . ?
C006 C00F H00H 119.8 . . ?
C00K C00F C006 120.4(3) . . ?
C00K C00F H00H 119.8 . . ?
C00B C00G H00I 120.7 . . ?
C00B C00G C00H 118.5(3) . . ?
C00H C00G H00I 120.7 . . ?
C007 C00H H00J 120.1 . . ?
C00G C00H C007 119.9(3) . . ?
C00G C00H H00J 120.1 . . ?
C00A C00I H00K 120.1 . . ?
C00N C00I C00A 119.9(3) . . ?
C00N C00I H00K 120.1 . . ?
C00D C00J H00L 120.1 . . ?
C00K C00J C00D 119.8(3) . . ?
C00K C00J H00L 120.1 . . ?
C00F C00K H00M 120.1 . . ?
C00J C00K C00F 119.8(3) . . ?
C00J C00K H00M 120.1 . . ?
C00E C00L H00N 120.7 . . ?
C00E C00L C00M 118.6(3) . . ?
C00M C00L H00N 120.7 . . ?
C00L C00M H00O 119.8 . . ?
C00N C00M C00L 120.3(3) . . ?
C00N C00M H00O 119.8 . . ?
C00I C00N H00P 119.6 . . ?
C00M C00N C00I 120.9(3) . . ?
C00M C00N H00P 119.6 . . ?

loop_
_geom_bond_atom_site_label_1
_geom_bond_atom_site_label_2
_geom_bond_distance
_geom_bond_site_symmetry_2
_geom_bond_publ_flag
N001 H001 0.8800 . ?
N001 C004 1.398(3) . ?
N001 C006 1.443(3) . ?
O002 C008 1.228(3) . ?
N003 C004 1.354(3) . ?
N003 C00B 1.364(3) . ?
C004 C007 1.414(4) . ?
C005 C006 1.415(4) . ?
C005 C009 1.519(4) . ?
C005 C00D 1.414(4) . ?
C006 C00F 1.411(4) . ?
C007 H007 0.9500 . ?
C007 C00H 1.393(4) . ?
C008 C00A 1.529(4) . ?
C008 C00C 1.514(4) . ?
C009 H00A 0.9900 . ?
C009 H00B 0.9900 . ?
C009 C00C 1.542(4) . ?
C00A C00E 1.394(4) . ?
C00A C00I 1.408(4) . ?
C00B H00C 0.9500 . ?
C00B C00G 1.385(4) . ?
C00C H00D 0.9900 . ?
C00C H00E 0.9900 . ?
C00D H00F 0.9500 . ?
C00D C00J 1.400(4) . ?
C00E H00G 0.9500 . ?
C00E C00L 1.409(4) . ?
C00F H00H 0.9500 . ?
C00F C00K 1.402(4) . ?
C00G H00I 0.9500 . ?
C00G C00H 1.391(4) . ?
C00H H00J 0.9500 . ?
C00I H00K 0.9500 . ?
C00I C00N 1.391(4) . ?
C00J H00L 0.9500 . ?
C00J C00K 1.392(4) . ?
C00K H00M 0.9500 . ?
C00L H00N 0.9500 . ?
C00L C00M 1.408(4) . ?
C00M H00O 0.9500 . ?
C00M C00N 1.383(5) . ?
C00N H00P 0.9500 . ?

loop_
_geom_torsion_atom_site_label_1
_geom_torsion_atom_site_label_2
_geom_torsion_atom_site_label_3
_geom_torsion_atom_site_label_4
_geom_torsion
_geom_torsion_site_symmetry_1
_geom_torsion_site_symmetry_2
_geom_torsion_site_symmetry_3
_geom_torsion_site_symmetry_4
_geom_torsion_publ_flag
N001 C004 C007 C00H 177.5(2) . . . . ?
N001 C006 C00F C00K -175.7(2) . . . . ?
O002 C008 C00A C00E 176.7(3) . . . . ?
O002 C008 C00A C00I -4.0(4) . . . . ?
O002 C008 C00C C009 2.0(4) . . . . ?
N003 C004 C007 C00H -0.6(4) . . . . ?
N003 C00B C00G C00H -1.1(4) . . . . ?
C004 N001 C006 C005 73.7(3) . . . . ?
C004 N001 C006 C00F -110.3(3) . . . . ?
C004 N003 C00B C00G 1.4(4) . . . . ?
C004 C007 C00H C00G 0.9(4) . . . . ?
C005 C006 C00F C00K 0.2(4) . . . . ?
C005 C009 C00C C008 -179.4(2) . . . . ?
C005 C00D C00J C00K 0.7(4) . . . . ?
C006 N001 C004 N003 175.1(2) . . . . ?
C006 N001 C004 C007 -3.2(4) . . . . ?
C006 C005 C009 C00C 80.6(3) . . . . ?
C006 C005 C00D C00J -1.6(4) . . . . ?
C006 C00F C00K C00J -1.1(4) . . . . ?
C008 C00A C00E C00L 177.8(3) . . . . ?
C008 C00A C00I C00N -178.3(3) . . . . ?
C009 C005 C006 N001 1.5(4) . . . . ?
C009 C005 C006 C00F -174.3(2) . . . . ?
C009 C005 C00D C00J 173.9(2) . . . . ?
C00A C008 C00C C009 -177.7(2) . . . . ?
C00A C00E C00L C00M 0.3(4) . . . . ?
C00A C00I C00N C00M 0.6(5) . . . . ?
C00B N003 C004 N001 -178.8(2) . . . . ?
C00B N003 C004 C007 -0.5(4) . . . . ?
C00B C00G C00H C007 -0.1(4) . . . . ?
C00C C008 C00A C00E -3.6(4) . . . . ?
C00C C008 C00A C00I 175.7(2) . . . . ?
C00D C005 C006 N001 177.0(2) . . . . ?
C00D C005 C006 C00F 1.1(4) . . . . ?
C00D C005 C009 C00C -94.6(3) . . . . ?
C00D C00J C00K C00F 0.7(4) . . . . ?
C00E C00A C00I C00N 1.0(4) . . . . ?
C00E C00L C00M C00N 1.4(4) . . . . ?
C00I C00A C00E C00L -1.5(4) . . . . ?
C00L C00M C00N C00I -1.8(5) . . . . ?
